data_7016741
loop_
_publ_author_name
'Whalley, Alexandra L.'
'Blake, Alexander J.'
'Collison, David'
'Davies, E. Stephen'
'Disley, Helen J.'
'Helliwell, Madeleine'
'Mabbs, Frank E.'
'McMaster, Jonathan'
'Wilson, Claire'
'Garner, C. David'

_publ_section_title
;
 Synthesis, structure and redox properties of
 bis(cyclopentadienyl)dithiolene complexes of molybdenum and tungsten.
;
_journal_issue 40
_journal_name_full 'Dalton transactions (Cambridge, England : 2003)'
_journal_page_first 10457
_journal_page_last 10472
_journal_paper_doi 10.1039/c1dt10663e
_journal_volume 40
_journal_year 2011
_chemical_formula_moiety 'C17 H15 N S2 W'
_chemical_formula_sum 'C17 H15 N S2 W'
_chemical_formula_weight 481.27
_chemical_name_systematic
;
?
;
_space_group_IT_number 14
_symmetry_cell_setting monoclinic
_symmetry_space_group_name_Hall '-P 2yn'
_symmetry_space_group_name_H-M 'P 1 21/n 1'
_atom_sites_solution_hydrogens geom
_atom_sites_solution_primary heavy
_atom_sites_solution_secondary difmap
_audit_creation_method SHELXL-97
_cell_angle_alpha 90.00
_cell_angle_beta 97.136(2)
_cell_angle_gamma 90.00
_cell_formula_units_Z 4
_cell_length_a 10.5703(14)
_cell_length_b 11.879(2)
_cell_length_c 11.992(2)
_cell_measurement_reflns_used 987
_cell_measurement_temperature 150(2)
_cell_measurement_theta_max 28.60
_cell_measurement_theta_min 2.42
_cell_volume 1494.1(4)
_computing_cell_refinement 'Bruker SAINT'
_computing_data_collection 'Bruker SMART'
_computing_data_reduction 'Bruker SHELXTL (Sheldrick, 2008)'
_computing_molecular_graphics 'Bruker SHELXTL'
_computing_publication_material 'Bruker SHELXTL'
_computing_structure_refinement 'SHELXL97 (Sheldrick, 2008)'
_computing_structure_solution 'SHELXS97 (Sheldrick, 2008)'
_diffrn_ambient_temperature 150(2)
_diffrn_measured_fraction_theta_full 0.990
_diffrn_measured_fraction_theta_max 0.919
_diffrn_measurement_device_type 'Bruker SMART CCD area detector'
_diffrn_measurement_method omega
_diffrn_radiation_monochromator graphite
_diffrn_radiation_source 'sealed tube'
_diffrn_radiation_type MoK\a
_diffrn_radiation_wavelength 0.71073
_diffrn_reflns_av_R_equivalents 0.031
_diffrn_reflns_av_sigmaI/netI 0.018
_diffrn_reflns_limit_h_max 13
_diffrn_reflns_limit_h_min -14
_diffrn_reflns_limit_k_max 15
_diffrn_reflns_limit_k_min -15
_diffrn_reflns_limit_l_max 15
_diffrn_reflns_limit_l_min -15
_diffrn_reflns_number 15505
_diffrn_reflns_theta_full 27.50
_diffrn_reflns_theta_max 28.88
_diffrn_reflns_theta_min 2.42
_diffrn_standards_decay_% 2
_exptl_absorpt_coefficient_mu 8.002
_exptl_absorpt_correction_T_max 0.397
_exptl_absorpt_correction_T_min 0.266
_exptl_absorpt_correction_type multi-scan
_exptl_absorpt_process_details 'SADABS, Bruker'
_exptl_crystal_colour red
_exptl_crystal_density_diffrn 2.140
_exptl_crystal_description column
_exptl_crystal_F_000 920
_exptl_crystal_size_max 0.30
_exptl_crystal_size_mid 0.10
_exptl_crystal_size_min 0.10
_refine_diff_density_max 0.95
_refine_diff_density_min -0.91
_refine_diff_density_rms 0.12
_refine_ls_extinction_method none
_refine_ls_goodness_of_fit_ref 1.02
_refine_ls_hydrogen_treatment constr
_refine_ls_matrix_type full
_refine_ls_number_parameters 190
_refine_ls_number_reflns 3608
_refine_ls_number_restraints 0
_refine_ls_restrained_S_all 1.02
_refine_ls_R_factor_all 0.0215
_refine_ls_R_factor_gt 0.0185
_refine_ls_shift/su_max 0.002
_refine_ls_shift/su_mean 0.000
_refine_ls_structure_factor_coef Fsqd
_refine_ls_weighting_details 'calc w=1/[\s^2^(Fo^2^)+(0.0329P)^2^] where P=(Fo^2^+2Fc^2^)/3'
_refine_ls_weighting_scheme calc
_refine_ls_wR_factor_gt 0.0480
_refine_ls_wR_factor_ref 0.0490
_reflns_number_gt 3275
_reflns_number_total 3608
_reflns_threshold_expression >2sigma(I)
_cod_data_source_file c1dt10663e.txt
_cod_data_source_block 9
_cod_original_sg_symbol_H-M 'P 21/n'
_cod_database_code 7016741

loop_
_symmetry_equiv_pos_as_xyz
'x, y, z'
'-x+1/2, y+1/2, -z+1/2'
'-x, -y, -z'
'x-1/2, -y-1/2, z-1/2'

loop_
_atom_site_label
_atom_site_type_symbol
_atom_site_fract_x
_atom_site_fract_y
_atom_site_fract_z
_atom_site_U_iso_or_equiv
_atom_site_adp_type
_atom_site_occupancy
_atom_site_symmetry_multiplicity
_atom_site_calc_flag
_atom_site_refinement_flags
W W 0.786189(9) 0.837544(8) 0.621365(8) 0.01574(5) Uani 1 1 d .
S1 S 0.72851(7) 1.02799(5) 0.55656(6) 0.02015(14) Uani 1 1 d .
S2 S 0.80484(7) 0.80956(6) 0.42312(6) 0.02045(14) Uani 1 1 d .
C1 C 0.7170(2) 1.0247(2) 0.4104(2) 0.0182(5) Uani 1 1 d .
H1A H 0.6871 1.0901 0.3697 0.022 Uiso 1 1 calc R
C2 C 0.7485(3) 0.9335(2) 0.3518(2) 0.0182(5) Uani 1 1 d .
C1P C 0.7413(2) 0.9332(2) 0.2284(2) 0.0173(5) Uani 1 1 d .
C2P C 0.6765(3) 1.0154(2) 0.1594(2) 0.0235(6) Uani 1 1 d .
H2PA H 0.6358 1.0759 0.1925 0.028 Uiso 1 1 calc R
C3P C 0.6713(3) 1.0095(2) 0.0447(2) 0.0269(6) Uani 1 1 d .
H3PA H 0.6268 1.0674 0.0014 0.032 Uiso 1 1 calc R
C5P C 0.7876(3) 0.8490(2) 0.0547(3) 0.0275(7) Uani 1 1 d .
H5PA H 0.8273 0.7898 0.0188 0.033 Uiso 1 1 calc R
C6P C 0.7985(3) 0.8482(2) 0.1710(3) 0.0227(6) Uani 1 1 d .
H6PA H 0.8448 0.7898 0.2119 0.027 Uiso 1 1 calc R
N N 0.7249(2) 0.9276(2) -0.0106(2) 0.0279(5) Uani 1 1 d .
C1C C 0.6608(3) 0.7610(3) 0.7507(3) 0.0322(7) Uani 1 1 d .
H1CA H 0.6845 0.7577 0.8340 0.039 Uiso 1 1 calc R
C2C C 0.6792(3) 0.6731(2) 0.6733(3) 0.0310(7) Uani 1 1 d .
H2CA H 0.7196 0.5984 0.6927 0.037 Uiso 1 1 calc R
C3C C 0.6215(3) 0.7061(3) 0.5672(3) 0.0280(7) Uani 1 1 d .
H3CA H 0.6136 0.6587 0.4978 0.034 Uiso 1 1 calc R
C4C C 0.5713(3) 0.8149(3) 0.5753(3) 0.0270(7) Uani 1 1 d .
H4CA H 0.5173 0.8556 0.5138 0.032 Uiso 1 1 calc R
C5C C 0.5944(3) 0.8505(3) 0.6906(3) 0.0297(7) Uani 1 1 d .
H5CA H 0.5587 0.9190 0.7237 0.036 Uiso 1 1 calc R
C6C C 0.9825(3) 0.7555(3) 0.6583(3) 0.0336(8) Uani 1 1 d .
H6CA H 1.0098 0.6826 0.6272 0.040 Uiso 1 1 calc R
C7C C 1.0075(3) 0.8660(3) 0.6184(3) 0.0335(7) Uani 1 1 d .
H7CA H 1.0495 0.8833 0.5501 0.040 Uiso 1 1 calc R
C8C C 0.9716(3) 0.9449(3) 0.6941(3) 0.0272(6) Uani 1 1 d .
H8CA H 0.9810 1.0283 0.6879 0.033 Uiso 1 1 calc R
C9C C 0.9226(3) 0.8882(3) 0.7819(2) 0.0254(6) Uani 1 1 d .
H9CA H 0.8966 0.9236 0.8513 0.030 Uiso 1 1 calc R
C10C C 0.9337(3) 0.7711(3) 0.7621(3) 0.0302(7) Uani 1 1 d .
H10A H 0.9187 0.7099 0.8163 0.036 Uiso 1 1 calc R

loop_
_atom_site_aniso_label
_atom_site_aniso_U_11
_atom_site_aniso_U_22
_atom_site_aniso_U_33
_atom_site_aniso_U_23
_atom_site_aniso_U_13
_atom_site_aniso_U_12
W 0.01613(7) 0.01713(7) 0.01379(7) 0.00040(3) 0.00122(4) 0.00012(4)
S1 0.0259(4) 0.0177(3) 0.0169(3) -0.0015(2) 0.0031(3) 0.0029(2)
S2 0.0293(4) 0.0174(3) 0.0148(3) -0.0001(2) 0.0030(3) 0.0039(3)
C1 0.0198(14) 0.0174(13) 0.0170(13) 0.0017(10) 0.0012(10) -0.0011(10)
C2 0.0177(13) 0.0182(13) 0.0187(13) 0.0015(10) 0.0026(11) -0.0012(10)
C1P 0.0177(13) 0.0165(12) 0.0177(13) 0.0007(10) 0.0018(11) -0.0021(10)
C2P 0.0296(15) 0.0191(13) 0.0224(15) 0.0019(11) 0.0057(12) 0.0031(11)
C3P 0.0362(17) 0.0225(14) 0.0222(15) 0.0054(11) 0.0044(13) 0.0036(12)
C5P 0.0335(19) 0.0295(16) 0.0202(16) -0.0022(11) 0.0054(13) 0.0062(12)
C6P 0.0253(16) 0.0241(15) 0.0183(15) -0.0028(11) 0.0018(12) 0.0056(11)
N 0.0322(14) 0.0334(14) 0.0181(12) 0.0006(10) 0.0033(11) 0.0022(11)
C1C 0.0339(18) 0.0399(18) 0.0238(16) 0.0059(13) 0.0074(14) -0.0127(14)
C2C 0.0296(17) 0.0250(16) 0.0375(19) 0.0083(12) 0.0013(14) -0.0094(12)
C3C 0.0279(16) 0.0295(15) 0.0267(16) -0.0022(13) 0.0044(13) -0.0137(12)
C4C 0.0153(14) 0.0346(16) 0.0302(17) 0.0066(13) -0.0002(12) -0.0041(12)
C5C 0.0207(16) 0.0360(17) 0.0354(19) -0.0025(13) 0.0156(14) -0.0031(12)
C6C 0.0231(16) 0.0365(18) 0.0381(18) -0.0127(14) -0.0088(14) 0.0102(13)
C7C 0.0184(16) 0.057(2) 0.0255(17) -0.0046(15) 0.0038(13) -0.0050(14)
C8C 0.0187(14) 0.0304(15) 0.0305(17) 0.0023(12) -0.0044(12) -0.0072(11)
C9C 0.0213(15) 0.0341(16) 0.0195(14) -0.0037(12) -0.0029(12) -0.0022(12)
C10C 0.0291(17) 0.0322(16) 0.0261(16) 0.0068(12) -0.0095(13) -0.0002(13)

loop_
_atom_type_symbol
_atom_type_description
_atom_type_scat_dispersion_real
_atom_type_scat_dispersion_imag
_atom_type_scat_source
C C 0.0033 0.0016 'International Tables Vol C Tables 4.2.6.8 and 6.1.1.4'
H H 0.0000 0.0000 'International Tables Vol C Tables 4.2.6.8 and 6.1.1.4'
N N 0.0061 0.0033 'International Tables Vol C Tables 4.2.6.8 and 6.1.1.4'
S S 0.1246 0.1234 'International Tables Vol C Tables 4.2.6.8 and 6.1.1.4'
W W -0.8490 6.8722 'International Tables Vol C Tables 4.2.6.8 and 6.1.1.4'

loop_
_geom_angle_atom_site_label_1
_geom_angle_atom_site_label_2
_geom_angle_atom_site_label_3
_geom_angle
C6C W C4C 147.95(11)
C6C W C5C 141.44(13)
C4C W C5C 36.62(12)
C6C W C10C 36.08(12)
C4C W C10C 134.61(11)
C5C W C10C 107.96(13)
C6C W C9C 59.82(11)
C4C W C9C 136.28(11)
C5C W C9C 99.66(12)
C10C W C9C 35.69(11)
C6C W C1C 106.30(13)
C4C W C1C 59.20(11)
C5C W C1C 35.65(12)
C10C W C1C 76.59(12)
C9C W C1C 84.06(11)
C6C W C3C 112.99(11)
C4C W C3C 35.08(11)
C5C W C3C 59.33(11)
C10C W C3C 112.60(11)
C9C W C3C 138.86(11)
C1C W C3C 57.95(11)
C6C W C7C 35.81(12)
C4C W C7C 165.22(12)
C5C W C7C 156.46(13)
C10C W C7C 58.47(12)
C9C W C7C 57.71(11)
C1C W C7C 134.89(12)
C3C W C7C 141.60(11)
C6C W C2C 92.81(12)
C4C W C2C 58.39(11)
C5C W C2C 59.26(11)
C10C W C2C 80.00(12)
C9C W C2C 105.11(11)
C1C W C2C 35.15(12)
C3C W C2C 34.21(11)
C7C W C2C 128.60(12)
C6C W C8C 58.48(12)
C4C W C8C 152.78(11)
C5C W C8C 123.40(12)
C10C W C8C 57.79(11)
C9C W C8C 34.31(10)
C1C W C8C 117.82(11)
C3C W C8C 170.20(11)
C7C W C8C 33.82(11)
C2C W C8C 137.03(11)
C6C W S2 87.10(9)
C4C W S2 86.93(8)
C5C W S2 123.12(10)
C10C W S2 122.85(9)
C9C W S2 136.37(8)
C1C W S2 135.61(8)
C3C W S2 77.76(8)
C7C W S2 78.74(8)
C2C W S2 104.04(9)
C8C W S2 105.38(8)
C6C W S1 129.85(9)
C4C W S1 80.28(8)
C5C W S1 81.72(8)
C10C W S1 132.31(8)
C9C W S1 97.33(8)
C1C W S1 115.45(9)
C3C W S1 112.17(8)
C7C W S1 94.07(9)
C2C W S1 137.33(9)
C8C W S1 77.58(7)
S2 W S1 82.13(2)
C1 S1 W 106.42(9)
C2 S2 W 107.19(10)
C2 C1 S1 123.2(2)
C1 C2 C1P 122.5(2)
C1 C2 S2 120.3(2)
C1P C2 S2 117.13(19)
C6P C1P C2P 114.9(3)
C6P C1P C2 121.6(3)
C2P C1P C2 123.4(2)
C3P C2P C1P 120.8(3)
N C3P C2P 124.5(3)
N C5P C6P 124.6(3)
C5P C6P C1P 120.2(3)
C5P N C3P 115.1(3)
C5C C1C C2C 108.4(3)
C5C C1C W 70.00(17)
C2C C1C W 73.68(18)
C3C C2C C1C 108.0(3)
C3C C2C W 72.50(17)
C1C C2C W 71.17(16)
C2C C3C C4C 108.7(3)
C2C C3C W 73.29(17)
C4C C3C W 69.24(16)
C3C C4C C5C 108.5(3)
C3C C4C W 75.68(17)
C5C C4C W 71.82(17)
C1C C5C C4C 106.4(3)
C1C C5C W 74.35(18)
C4C C5C W 71.56(17)
C10C C6C C7C 106.1(3)
C10C C6C W 72.19(17)
C7C C6C W 75.27(18)
C8C C7C C6C 108.8(3)
C8C C7C W 74.68(18)
C6C C7C W 68.92(17)
C7C C8C C9C 108.9(3)
C7C C8C W 71.50(18)
C9C C8C W 70.02(16)
C8C C9C C10C 107.4(3)
C8C C9C W 75.67(17)
C10C C9C W 70.40(15)
C6C C10C C9C 108.7(3)
C6C C10C W 71.74(17)
C9C C10C W 73.91(16)

loop_
_geom_bond_atom_site_label_1
_geom_bond_atom_site_label_2
_geom_bond_distance
W C6C 2.285(3)
W C4C 2.286(3)
W C5C 2.289(3)
W C10C 2.291(3)
W C9C 2.337(3)
W C1C 2.345(3)
W C3C 2.368(3)
W C7C 2.369(3)
W C2C 2.378(3)
W C8C 2.409(3)
W S2 2.4326(8)
W S1 2.4446(7)
S1 C1 1.743(3)
S2 C2 1.769(3)
C1 C2 1.355(4)
C2 C1P 1.472(4)
C1P C6P 1.401(4)
C1P C2P 1.402(4)
C2P C3P 1.372(4)
C3P N 1.342(4)
C5P N 1.340(4)
C5P C6P 1.384(5)
C1C C5C 1.420(5)
C1C C2C 1.427(5)
C2C C3C 1.396(5)
C3C C4C 1.405(4)
C4C C5C 1.437(5)
C6C C10C 1.417(5)
C6C C7C 1.433(5)
C7C C8C 1.390(4)
C8C C9C 1.402(4)
C9C C10C 1.419(4)
